data_2011075
loop_
_publ_author_name
'Harvey, Miguel'
'Baggio, Sergio'
'Suescun, Leopoldo'
'Baggio, Ricardo F.'

_publ_section_title
;<i>catena</i>-Poly[[diaqua(1,10-phenanthroline-<i>N</i>,<i>N</i>')cadmium(II)]-\m-(sulfato-<i>O</i>:<i>O</i>')]
 and
 <i>catena</i>-poly[[diaqua(2,9-dimethyl-1,10-phenanthroline-<i>N</i>,<i>N</i>')cadmium(II)]-\m-(sulfato-<i>O</i>:<i>O</i>')]
;
_journal_issue 7
_journal_name_full 'Acta Crystallographica Section C'
_journal_page_first 811
_journal_page_last 813
_journal_paper_doi 10.1107/S010827010000617X
_journal_volume 56
_journal_year 2000
_chemical_formula_iupac '[Cd (SO4 )(C14 H12 N2 )(H2 O)2 ]'
_chemical_formula_moiety 'C14 H16 Cd N2 O6 S'
_chemical_formula_sum 'C14 H16 Cd N2 O6 S'
_chemical_formula_weight 452.75
_chemical_name_systematic
;
 ?
;
_space_group_IT_number 15
_symmetry_cell_setting monoclinic
_symmetry_space_group_name_Hall '-C 2yc'
_symmetry_space_group_name_H-M 'C 1 2/c 1'
_audit_creation_method SHELXL-97
_cell_angle_alpha 90.00
_cell_angle_beta 107.54(3)
_cell_angle_gamma 90.00
_cell_formula_units_Z 4
_cell_length_a 15.384(3)
_cell_length_b 14.826(3)
_cell_length_c 6.9260(10)
_cell_measurement_reflns_used 25
_cell_measurement_temperature 293(2)
_cell_measurement_theta_max 15
_cell_measurement_theta_min 7.5
_cell_volume 1506.3(5)
_computing_cell_refinement
;
MSC/AFC Diffractometer Control Software
;
_computing_data_collection
;
MSC/AFC Diffractometer Control Software (Molecular Structure
Corporation, 1988)
;
_computing_data_reduction
;
MSC/AFC Diffractometer Control Software
;
_computing_molecular_graphics 'XP in SHELXTL/PC (Sheldrick, 1994)'
_computing_publication_material
;
PARST (Nardelli, 1983) and CSD (Allen & Kennard, 1993)
;
_computing_structure_refinement 'SHELXL97 (Sheldrick, 1997)'
_computing_structure_solution 'SHELXS97 (Sheldrick, 1990)'
_diffrn_ambient_temperature 293(2)
_diffrn_measured_fraction_theta_full .480
_diffrn_measured_fraction_theta_max .480
_diffrn_measurement_device 'Rigaku AFC7S Difractometer'
_diffrn_measurement_method \w/2\q
_diffrn_radiation_monochromator graphite
_diffrn_radiation_source 'fine-focus sealed tube'
_diffrn_radiation_type MoK\a
_diffrn_radiation_wavelength .71073
_diffrn_reflns_av_R_equivalents .030
_diffrn_reflns_av_sigmaI/netI .032
_diffrn_reflns_limit_h_max 19
_diffrn_reflns_limit_h_min 0
_diffrn_reflns_limit_k_max 19
_diffrn_reflns_limit_k_min 0
_diffrn_reflns_limit_l_max 8
_diffrn_reflns_limit_l_min -8
_diffrn_reflns_number 1787
_diffrn_reflns_theta_full 27.50
_diffrn_reflns_theta_max 27.50
_diffrn_reflns_theta_min 2.75
_diffrn_standards_decay_% <3
_diffrn_standards_interval_count 150
_diffrn_standards_number 3
_exptl_absorpt_coefficient_mu 1.62
_exptl_absorpt_correction_T_max .82
_exptl_absorpt_correction_T_min .69
_exptl_absorpt_correction_type psi-scan
_exptl_absorpt_process_details
;(MSC/AFC Diffractometer Control Software; Molecular Structure Corporation,
 1988)
;
_exptl_crystal_colour colorless
_exptl_crystal_density_diffrn 1.996
_exptl_crystal_density_method 'not measured'
_exptl_crystal_description needles
_exptl_crystal_F_000 904
_exptl_crystal_size_max .28
_exptl_crystal_size_mid .12
_exptl_crystal_size_min .12
_refine_diff_density_max .63
_refine_diff_density_min -.98
_refine_ls_extinction_method none
_refine_ls_goodness_of_fit_ref 1.050
_refine_ls_hydrogen_treatment mixed
_refine_ls_matrix_type full
_refine_ls_number_parameters 120
_refine_ls_number_reflns 1727
_refine_ls_number_restraints 3
_refine_ls_restrained_S_all 1.050
_refine_ls_R_factor_all .028
_refine_ls_R_factor_gt .026
_refine_ls_shift/su_max <0.01
_refine_ls_shift/su_mean <0.01
_refine_ls_structure_factor_coef Fsqd
_refine_ls_weighting_details 'w = 1/[\s^2^(Fo^2^)+(0.046P)^2^+0.887P] where P=(Fo^2^+2Fc^2^)/3'
_refine_ls_weighting_scheme calc
_refine_ls_wR_factor_ref .073
_reflns_number_gt 1622
_reflns_number_total 1727
_reflns_threshold_expression I>2\s(I)
_cod_data_source_file bk1526.cif
_cod_data_source_block II
_cod_depositor_comments
;
The following automatic conversions were performed:
'_geom_bond_publ_flag' value 'Y' changed to 'y' according to
'/home/saulius/struct/CIF-dictionaries/cif_core.dic' dictionary named
'cif_core.dic' version 2.4.1 from 2010-06-29 (5
times).

'_geom_bond_publ_flag' value 'N' changed to 'n' according to
'/home/saulius/struct/CIF-dictionaries/cif_core.dic' dictionary named
'cif_core.dic' version 2.4.1 from 2010-06-29 (15 times).

Automatic conversion script
Id: cif_fix_enum 1527 2010-12-29 10:47:43Z saulius 

The following automatic conversions were performed:

'_geom_bond_publ_flag' value 'Y' changed to 'y' according to
/home/saulius/struct/CIF-dictionaries/cif_core.dic dictionary named
'cif_core.dic' version 2.4.1 from 2010-06-29 (5
times).

'_geom_bond_publ_flag' value 'N' changed to 'n' according to
/home/saulius/struct/CIF-dictionaries/cif_core.dic dictionary named
'cif_core.dic' version 2.4.1 from 2010-06-29 (15
times).

'_geom_angle_publ_flag' value 'N' changed to 'n' according
to /home/saulius/struct/CIF-dictionaries/cif_core.dic dictionary
named 'cif_core.dic' version 2.4.1 from 2010-06-29 (37 times).

Automatic conversion script
Id: cif_fix_values 1715 2011-07-08 13:25:40Z adriana 

The following automatic conversions were performed:

'_refine_ls_weighting_scheme' value 'calc w =
1/[\s^2^(Fo^2^)+(0.046P)^2^+0.887P] where P=(Fo^2^+2Fc^2^)/3' was
changed to 'calc'. New tag '_refine_ls_weighting_details' was
created. The value of the new tag was set to 'w =
1/[\s^2^(Fo^2^)+(0.046P)^2^+0.887P] where P=(Fo^2^+2Fc^2^)/3'.

Automatic conversion script
Id: cif_fix_values 3143 2015-03-26 13:38:13Z robertas 
;
_cod_original_sg_symbol_H-M 'C 2/c'
_cod_database_code 2011075

loop_
_symmetry_equiv_pos_as_xyz
'x, y, z'
'-x, y, -z+1/2'
'x+1/2, y+1/2, z'
'-x+1/2, y+1/2, -z+1/2'
'-x, -y, -z'
'x, -y, z-1/2'
'-x+1/2, -y+1/2, -z'
'x+1/2, -y+1/2, z-1/2'

loop_
_atom_site_label
_atom_site_fract_x
_atom_site_fract_y
_atom_site_fract_z
_atom_site_U_iso_or_equiv
_atom_site_adp_type
_atom_site_calc_flag
_atom_site_refinement_flags
_atom_site_occupancy
_atom_site_disorder_assembly
_atom_site_disorder_group
_atom_site_type_symbol
Cd1 .5000 .794924(14) .2500 .02022(11) Uani d S 1 . . Cd
S1 .5000 .85489(5) -.2500 .02019(17) Uani d S 1 . . S
O1 .47136(16) .79762(11) -.1059(3) .0323(5) Uani d . 1 . . O
O2 .42314(13) .91286(13) -.3630(3) .0306(4) Uani d . 1 . . O
N1 .40920(13) .66793(13) .2465(3) .0204(4) Uani d . 1 . . N
C1 .32243(16) .66774(17) .2518(4) .0257(5) Uani d . 1 . . C
C2 .27452(17) .5869(2) .2506(4) .0331(6) Uani d . 1 . . C
H2 .2122 .5883 .2509 .040 Uiso d R 1 . . H
C3 .3173(2) .50633(19) .2483(4) .0332(5) Uani d . 1 . . C
H3 .2848 .4509 .2464 .040 Uiso d R 1 . . H
C4 .40871(19) .50436(17) .2497(4) .0259(5) Uani d . 1 . . C
C5 .45300(15) .58797(15) .2489(3) .0202(4) Uani d . 1 . . C
C6 .4564(2) .42153(16) .2506(4) .0317(5) Uani d . 1 . . C
H6 .4259 .3652 .2520 .038 Uiso d R 1 . . H
C7 .27682(18) .7558(2) .2607(5) .0342(6) Uani d . 1 . . C
H7A .2875 .7963 .1620 .041 Uiso calc R 1 . . H
H7B .3012 .7815 .3934 .041 Uiso calc R 1 . . H
H7C .2125 .7464 .2326 .041 Uiso calc R 1 . . H
O1W .59967(14) .91276(13) .2630(3) .0307(4) Uani d D 1 . . O
H1WA .595(3) .968(2) .319(5) .049(11) Uiso d D 1 . . H
H1WB .588(3) .917(3) .123(4) .058(12) Uiso d D 1 . . H

loop_
_atom_site_aniso_label
_atom_site_aniso_U_11
_atom_site_aniso_U_22
_atom_site_aniso_U_33
_atom_site_aniso_U_12
_atom_site_aniso_U_13
_atom_site_aniso_U_23
Cd1 .02435(15) .01681(15) .02132(15) .000 .00965(10) .000
S1 .0278(4) .0172(4) .0183(3) .000 .0110(3) .000
O1 .0478(12) .0291(10) .0224(10) -.0146(7) .0143(9) -.0012(6)
O2 .0325(9) .0305(9) .0293(9) .0084(7) .0102(7) -.0005(7)
N1 .0204(9) .0217(9) .0197(9) -.0013(7) .0068(7) .0010(7)
C1 .0251(11) .0306(13) .0218(10) -.0030(9) .0077(9) -.0002(9)
C2 .0255(12) .0367(14) .0395(14) -.0084(10) .0134(11) .0010(11)
C3 .0369(13) .0309(13) .0315(13) -.0153(11) .0096(11) .0014(10)
C4 .0349(12) .0220(11) .0202(11) -.0059(10) .0074(9) .0011(9)
C5 .0275(12) .0194(10) .0142(9) -.0020(8) .0070(8) -.0007(7)
C6 .0492(15) .0176(11) .0267(12) -.0049(10) .0091(11) .0007(9)
C7 .0263(12) .0358(15) .0438(15) -.0015(10) .0153(11) .0006(11)
O1W .0369(10) .0236(9) .0334(10) -.0043(8) .0133(8) -.0051(8)

loop_
_atom_type_symbol
_atom_type_description
_atom_type_scat_dispersion_real
_atom_type_scat_dispersion_imag
_atom_type_scat_source
C C .0033 .0016 'International Tables Vol C Tables 4.2.6.8 and 6.1.1.4'
H H .0000 .0000 'International Tables Vol C Tables 4.2.6.8 and 6.1.1.4'
N N .0061 .0033 'International Tables Vol C Tables 4.2.6.8 and 6.1.1.4'
O O .0106 .0060 'International Tables Vol C Tables 4.2.6.8 and 6.1.1.4'
S S .1246 .1234 'International Tables Vol C Tables 4.2.6.8 and 6.1.1.4'
Cd Cd -.8075 1.2024 'International Tables Vol C Tables 4.2.6.8 and 6.1.1.4'

loop_
_geom_angle_atom_site_label_1
_geom_angle_atom_site_label_2
_geom_angle_atom_site_label_3
_geom_angle_site_symmetry_1
_geom_angle_site_symmetry_3
_geom_angle
_geom_angle_publ_flag
O1W Cd1 O1W . 2_655 81.62(10) n
O1W Cd1 N1 . . 175.39(7) n
O1W Cd1 N1 2_655 . 102.78(8) n
O1W Cd1 N1 . 2_655 102.78(8) n
O1W Cd1 N1 2_655 2_655 175.39(7) n
N1 Cd1 N1 . 2_655 72.86(10) n
O1W Cd1 O1 . 2_655 91.92(8) n
O1W Cd1 O1 2_655 2_655 86.62(7) n
N1 Cd1 O1 . 2_655 87.00(7) n
N1 Cd1 O1 2_655 2_655 94.56(7) n
O1W Cd1 O1 . . 86.62(7) n
O1W Cd1 O1 2_655 . 91.92(8) n
N1 Cd1 O1 . . 94.56(7) n
N1 Cd1 O1 2_655 . 87.00(7) n
O1 Cd1 O1 2_655 . 178.07(8) n
O1 S1 O1 2_654 . 109.71(15) n
O1 S1 O2 2_654 . 109.29(11) n
O1 S1 O2 . . 109.75(12) n
O1 S1 O2 2_654 2_654 109.75(12) n
O1 S1 O2 . 2_654 109.29(11) n
O2 S1 O2 . 2_654 109.03(16) n
S1 O1 Cd1 . . 135.52(11) n
C1 N1 C5 . . 119.3(2) n
C1 N1 Cd1 . . 126.51(17) n
C5 N1 Cd1 . . 114.14(14) n
N1 C1 C2 . . 121.6(2) n
N1 C1 C7 . . 118.8(2) n
C2 C1 C7 . . 119.6(2) n
C3 C2 C1 . . 119.4(2) n
C2 C3 C4 . . 120.2(2) n
C3 C4 C5 . . 117.7(2) n
C3 C4 C6 . . 122.0(2) n
C5 C4 C6 . . 120.3(2) n
N1 C5 C4 . . 121.7(2) n
N1 C5 C5 . 2_655 119.43(12) n
C4 C5 C5 . 2_655 118.85(15) n
C6 C6 C4 2_655 . 120.82(16) n

loop_
_geom_bond_atom_site_label_1
_geom_bond_atom_site_label_2
_geom_bond_site_symmetry_2
_geom_bond_distance
_geom_bond_publ_flag
Cd1 O1W . 2.308(2) y
Cd1 O1W 2_655 2.308(2) n
Cd1 N1 . 2.340(2) y
Cd1 N1 2_655 2.340(2) n
Cd1 O1 2_655 2.370(2) n
Cd1 O1 . 2.370(2) y
S1 O1 2_654 1.4751(18) n
S1 O1 . 1.4751(18) y
S1 O2 . 1.4804(18) y
S1 O2 2_654 1.4804(19) n
N1 C1 . 1.346(3) n
N1 C5 . 1.361(3) n
C1 C2 . 1.406(4) n
C1 C7 . 1.493(4) n
C2 C3 . 1.366(4) n
C3 C4 . 1.403(4) n
C4 C5 . 1.415(3) n
C4 C6 . 1.430(4) n
C5 C5 2_655 1.442(4) n
C6 C6 2_655 1.342(6) n

loop_
_geom_hbond_atom_site_label_D
_geom_hbond_atom_site_label_H
_geom_hbond_atom_site_label_A
_geom_hbond_site_symmetry_A
_geom_hbond_distance_DH
_geom_hbond_distance_HA
_geom_hbond_distance_DA
_geom_hbond_angle_DHA
O1W H1WA O2 5_675 .92(3) 1.82(3) 2.726(3) 165(3)
O1W H1WB O2 2_654 .93(3) 1.76(3) 2.686(3) 171(3)
